data_7719233
loop_
_publ_author_name
'Jujam, Manojkumar'
'Yadav, Abhishek Kumar'
'Dharavath, Srinivas'

_publ_section_title
;
 Crystal engineering of dinitropyrazine-based sodium E-MOFs: toward
 thermally robust and low-sensitivity energetic materials.
;
_journal_issue 35
_journal_name_full 'Dalton transactions (Cambridge, England : 2003)'
_journal_page_first 13347
_journal_page_last 13355
_journal_paper_doi 10.1039/d5dt01508a
_journal_volume 54
_journal_year 2025
_chemical_formula_moiety 'C5 H3 N4 Na O6'
_chemical_formula_sum 'C5 H3 N4 Na O6'
_chemical_formula_weight 238.10
_space_group_crystal_system monoclinic
_space_group_IT_number 14
_space_group_name_Hall '-P 2yn'
_space_group_name_H-M_alt 'P 1 21/n 1'
_atom_sites_solution_hydrogens geom
_atom_sites_solution_primary iterative
_audit_creation_date 2025-05-19
_audit_creation_method
;
Olex2 1.3
(compiled 2020.11.12 svn.r5f609507 for OlexSys, GUI svn.r6272)
;
_audit_update_record
;
2025-06-09 deposited with the CCDC.	2025-07-30 downloaded from the CCDC.
;
_cell_angle_alpha 90
_cell_angle_beta 102.520(2)
_cell_angle_gamma 90
_cell_formula_units_Z 4
_cell_length_a 6.3181(5)
_cell_length_b 10.8704(8)
_cell_length_c 12.6798(10)
_cell_measurement_reflns_used 8213
_cell_measurement_temperature 100
_cell_measurement_theta_max 28.74
_cell_measurement_theta_min 2.49
_cell_volume 850.14(11)
_computing_cell_refinement 'SAINT V8.38A (Bruker, 2018)'
_computing_data_reduction 'SAINT V8.38A (Bruker, 2018)'
_computing_molecular_graphics 'Olex2 1.3 (Dolomanov et al., 2009)'
_computing_publication_material 'Olex2 1.3 (Dolomanov et al., 2009)'
_computing_structure_refinement 'olex2.refine 1.3 (Bourhis et al., 2015)'
_computing_structure_solution 'olex2.solve 1.3 (Bourhis et al., 2015)'
_diffrn_ambient_temperature 100.0
_diffrn_measured_fraction_theta_full 0.996
_diffrn_measured_fraction_theta_max 0.997
_diffrn_measurement_device_type 'Bruker APEX-II CCD'
_diffrn_measurement_method '\f and \w scans'
_diffrn_radiation_type MoK\a
_diffrn_radiation_wavelength 0.71073
_diffrn_reflns_av_R_equivalents 0.0414
_diffrn_reflns_av_unetI/netI 0.0279
_diffrn_reflns_Laue_measured_fraction_full 0.996
_diffrn_reflns_Laue_measured_fraction_max 0.997
_diffrn_reflns_limit_h_max 8
_diffrn_reflns_limit_h_min -8
_diffrn_reflns_limit_k_max 14
_diffrn_reflns_limit_k_min -14
_diffrn_reflns_limit_l_max 17
_diffrn_reflns_limit_l_min -17
_diffrn_reflns_number 13169
_diffrn_reflns_point_group_measured_fraction_full 0.996
_diffrn_reflns_point_group_measured_fraction_max 0.997
_diffrn_reflns_theta_full 25.242
_diffrn_reflns_theta_max 28.753
_diffrn_reflns_theta_min 2.494
_diffrn_source_current 0.0
_diffrn_source_power 0.0
_diffrn_source_voltage 0.0
_diffrn_standards_number 0
_exptl_absorpt_coefficient_mu 0.211
_exptl_absorpt_correction_T_max 0.7458
_exptl_absorpt_correction_T_min 0.6674
_exptl_absorpt_correction_type none
_exptl_absorpt_process_details
;
SADABS-2016/2 (Bruker,2016/2) was used for absorption correction.
wR2(int) was 0.1450 before and 0.0576 after correction.
The Ratio of minimum to maximum transmission is 0.8949.
The \l/2 correction factor is Not present.
;
_exptl_crystal_colour 'dull brownish brown'
_exptl_crystal_colour_lustre dull
_exptl_crystal_colour_modifier brownish
_exptl_crystal_colour_primary brown
_exptl_crystal_density_diffrn 1.860
_exptl_crystal_description block
_exptl_crystal_F_000 480
_exptl_crystal_size_max 0.11
_exptl_crystal_size_mid 0.1
_exptl_crystal_size_min 0.1
_refine_diff_density_max 0.472
_refine_diff_density_min -0.381
_refine_diff_density_rms 0.123
_refine_ls_extinction_method none
_refine_ls_goodness_of_fit_ref 1.067
_refine_ls_hydrogen_treatment constr
_refine_ls_matrix_type full
_refine_ls_number_parameters 146
_refine_ls_number_reflns 2209
_refine_ls_number_restraints 0
_refine_ls_restrained_S_all 1.067
_refine_ls_R_factor_all 0.0414
_refine_ls_R_factor_gt 0.0342
_refine_ls_shift/su_max 0.000
_refine_ls_shift/su_mean 0.000
_refine_ls_structure_factor_coef Fsqd
_refine_ls_weighting_details 'w=1/[\s^2^(Fo^2^)+(0.0365P)^2^+0.5064P] where P=(Fo^2^+2Fc^2^)/3'
_refine_ls_weighting_scheme calc
_refine_ls_wR_factor_gt 0.0836
_refine_ls_wR_factor_ref 0.0877
_reflns_Friedel_coverage 0.000
_reflns_number_gt 1975
_reflns_number_total 2209
_reflns_threshold_expression 'I > 2\s(I)'
_cod_data_source_file d5dt01508a2.cif
_cod_data_source_block 16jana_0m_a
_cod_depositor_comments 'Adding full bibliography for 7719232--7719234.cif.'
_cod_database_code 7719233
_shelx_shelxl_version_number 2018/3
_shelx_space_group_comment
;
The symmetry employed for this shelxl refinement is uniquely defined
by the following loop, which should always be used as a source of
symmetry information in preference to the above space-group names.
They are only intended as comments.
;
_shelx_estimated_absorpt_t_max 0.979
_shelx_estimated_absorpt_t_min 0.977
_olex2_refinement_description
;
1. Fixed Uiso
 At 1.5 times of:
  All C(H,H,H) groups
2.a Idealised Me refined as rotating group:
 C5(H5A,H5B,H5C)
;
_olex2_submission_special_instructions 'No special instructions were received'

loop_
_space_group_symop_operation_xyz
'x, y, z'
'-x+1/2, y+1/2, -z+1/2'
'-x, -y, -z'
'x-1/2, -y-1/2, z-1/2'

loop_
_atom_site_label
_atom_site_type_symbol
_atom_site_fract_x
_atom_site_fract_y
_atom_site_fract_z
_atom_site_U_iso_or_equiv
_atom_site_adp_type
_atom_site_occupancy
_atom_site_site_symmetry_order
_atom_site_calc_flag
_atom_site_refinement_flags_posn
_atom_site_refinement_flags_adp
_atom_site_refinement_flags_occupancy
_atom_site_disorder_assembly
_atom_site_disorder_group
Na1 Na 0.24915(9) 0.55710(5) 0.42487(4) 0.01679(14) Uani 1 1 d . . . . .
O2 O 0.99507(15) 0.12556(9) 0.41392(8) 0.0158(2) Uani 1 1 d . . . . .
O1 O 0.43777(15) 0.37450(8) 0.45238(7) 0.01384(19) Uani 1 1 d . . . . .
O4 O 0.64778(15) 0.03089(8) 0.11104(7) 0.0144(2) Uani 1 1 d . . . . .
O5 O 0.07076(16) 0.22732(10) 0.16812(8) 0.0216(2) Uani 1 1 d . . . . .
O6 O 0.09890(17) 0.37879(10) 0.28061(9) 0.0254(2) Uani 1 1 d . . . . .
O3 O 0.92531(18) -0.00950(11) 0.24027(9) 0.0267(3) Uani 1 1 d . . . . .
N1 N 0.71332(17) 0.24880(10) 0.43530(9) 0.0122(2) Uani 1 1 d . . . . .
N2 N 0.47473(17) 0.16787(9) 0.23786(9) 0.0114(2) Uani 1 1 d . . . . .
N3 N 0.75458(18) 0.04412(10) 0.20466(9) 0.0137(2) Uani 1 1 d . . . . .
N4 N 0.17330(18) 0.28743(10) 0.24467(9) 0.0144(2) Uani 1 1 d . . . . .
C2 C 0.7959(2) 0.16873(11) 0.37794(10) 0.0120(2) Uani 1 1 d . . . . .
C3 C 0.5079(2) 0.29629(11) 0.39799(10) 0.0111(2) Uani 1 1 d . . . . .
C1 C 0.6732(2) 0.12788(11) 0.27546(10) 0.0121(2) Uani 1 1 d . . . . .
C4 C 0.39231(19) 0.24734(11) 0.29514(10) 0.0118(2) Uani 1 1 d . . . . .
C5 C 1.1086(2) 0.16571(13) 0.52010(11) 0.0188(3) Uani 1 1 d . . . . .
H5A H 1.126826 0.255234 0.520060 0.028 Uiso 1 1 calc R U . . .
H5B H 1.251245 0.126175 0.538473 0.028 Uiso 1 1 calc R U . . .
H5C H 1.024446 0.142877 0.573584 0.028 Uiso 1 1 calc R U . . .

loop_
_atom_site_aniso_label
_atom_site_aniso_U_11
_atom_site_aniso_U_22
_atom_site_aniso_U_33
_atom_site_aniso_U_23
_atom_site_aniso_U_13
_atom_site_aniso_U_12
Na1 0.0156(3) 0.0146(3) 0.0174(3) 0.0009(2) -0.0023(2) 0.00168(19)
O2 0.0132(4) 0.0182(5) 0.0145(5) -0.0028(4) -0.0006(3) 0.0031(3)
O1 0.0169(4) 0.0126(4) 0.0126(4) -0.0023(3) 0.0046(3) 0.0008(3)
O4 0.0166(4) 0.0153(4) 0.0110(4) -0.0026(3) 0.0025(3) -0.0003(3)
O5 0.0157(5) 0.0296(6) 0.0167(5) -0.0087(4) -0.0027(4) 0.0027(4)
O6 0.0205(5) 0.0254(6) 0.0277(6) -0.0103(4) -0.0006(4) 0.0110(4)
O3 0.0242(5) 0.0306(6) 0.0216(5) -0.0083(4) -0.0033(4) 0.0165(4)
N1 0.0129(5) 0.0119(5) 0.0115(5) -0.0004(4) 0.0021(4) -0.0004(4)
N2 0.0128(5) 0.0107(5) 0.0111(5) -0.0001(4) 0.0031(4) -0.0010(4)
N3 0.0146(5) 0.0129(5) 0.0136(5) -0.0019(4) 0.0029(4) 0.0016(4)
N4 0.0132(5) 0.0169(5) 0.0130(5) -0.0009(4) 0.0026(4) 0.0023(4)
C2 0.0125(5) 0.0116(6) 0.0118(6) 0.0010(4) 0.0023(4) 0.0003(4)
C3 0.0134(5) 0.0090(5) 0.0114(6) 0.0016(4) 0.0037(4) -0.0017(4)
C1 0.0142(6) 0.0104(5) 0.0116(6) -0.0016(4) 0.0030(5) 0.0008(4)
C4 0.0110(5) 0.0116(6) 0.0128(6) -0.0001(4) 0.0023(5) 0.0004(4)
C5 0.0170(6) 0.0209(7) 0.0155(7) -0.0022(5) -0.0031(5) 0.0006(5)

loop_
_atom_type_symbol
_atom_type_description
_atom_type_scat_dispersion_real
_atom_type_scat_dispersion_imag
_atom_type_scat_source
C C 0.0033 0.0016 'International Tables Vol C Tables 4.2.6.8 and 6.1.1.4'
H H 0.0000 0.0000 'International Tables Vol C Tables 4.2.6.8 and 6.1.1.4'
N N 0.0061 0.0033 'International Tables Vol C Tables 4.2.6.8 and 6.1.1.4'
Na Na 0.0362 0.0249 'International Tables Vol C Tables 4.2.6.8 and 6.1.1.4'
O O 0.0106 0.0060 'International Tables Vol C Tables 4.2.6.8 and 6.1.1.4'

loop_
_geom_angle_atom_site_label_1
_geom_angle_atom_site_label_2
_geom_angle_atom_site_label_3
_geom_angle
_geom_angle_site_symmetry_1
_geom_angle_site_symmetry_3
_geom_angle_publ_flag
Na1 Na1 Na1 108.83(3) 3_666 3_566 ?
O1 Na1 Na1 113.43(3) 3_666 3_566 ?
O1 Na1 Na1 95.20(3) . 3_566 ?
O1 Na1 Na1 39.81(2) 3_666 3_666 ?
O1 Na1 Na1 40.94(3) . 3_666 ?
O1 Na1 O1 80.74(4) . 3_666 ?
O1 Na1 O4 113.61(4) . 2 ?
O1 Na1 O4 146.38(4) 3_666 2 ?
O1 Na1 O4 82.01(3) 3_666 4_566 ?
O1 Na1 O4 77.24(3) . 4_566 ?
O1 Na1 O5 71.71(3) 3_666 2 ?
O1 Na1 O5 114.92(4) . 2 ?
O1 Na1 O6 64.98(3) . . ?
O1 Na1 O6 142.90(4) 3_666 . ?
O1 Na1 N1 126.72(4) . 3_666 ?
O1 Na1 N1 52.09(3) 3_666 3_666 ?
O1 Na1 N2 135.32(4) . 2 ?
O1 Na1 N2 128.85(4) 3_666 2 ?
O1 Na1 C3 100.74(4) . 3_666 ?
O1 Na1 C3 24.42(3) 3_666 3_666 ?
O4 Na1 Na1 38.59(2) 2 3_566 ?
O4 Na1 Na1 34.04(2) 4_566 3_566 ?
O4 Na1 Na1 144.35(4) 2 3_666 ?
O4 Na1 Na1 76.38(3) 4_566 3_666 ?
O4 Na1 O4 72.62(4) 2 4_566 ?
O4 Na1 O5 121.92(4) 2 2 ?
O4 Na1 O6 66.22(3) 2 . ?
O4 Na1 N1 98.67(4) 2 3_666 ?
O4 Na1 N2 62.59(3) 2 2 ?
O4 Na1 C3 123.47(4) 2 3_666 ?
O4 Na1 C3 73.11(3) 4_566 3_666 ?
O5 Na1 Na1 149.80(4) 2 3_566 ?
O5 Na1 Na1 93.73(3) 2 3_666 ?
O5 Na1 O4 147.99(4) 2 4_566 ?
O5 Na1 O6 109.30(4) 2 . ?
O5 Na1 N1 76.03(4) 2 3_666 ?
O5 Na1 C3 75.47(4) 2 3_666 ?
O6 Na1 Na1 84.66(3) . 3_566 ?
O6 Na1 Na1 104.78(3) . 3_666 ?
O6 Na1 O4 102.68(4) . 4_566 ?
O6 Na1 N1 164.71(4) . 3_666 ?
O6 Na1 C3 165.71(4) . 3_666 ?
N1 Na1 Na1 84.39(3) 3_666 3_566 ?
N1 Na1 Na1 88.85(3) 3_666 3_666 ?
N1 Na1 O4 73.45(3) 3_666 4_566 ?
N1 Na1 C3 28.14(3) 3_666 3_666 ?
N2 Na1 Na1 99.69(3) 2 3_566 ?
N2 Na1 Na1 151.36(4) 2 3_666 ?
N2 Na1 O4 132.12(4) 2 4_566 ?
N2 Na1 O5 60.84(3) 2 2 ?
N2 Na1 O6 74.75(4) 2 . ?
N2 Na1 N1 96.65(4) 2 3_666 ?
N2 Na1 C3 118.43(4) 2 3_666 ?
C3 Na1 Na1 97.68(3) 3_666 3_566 ?
C3 Na1 Na1 61.08(3) 3_666 3_666 ?
C2 O2 C5 117.01(10) . . ?
Na1 O1 Na1 99.26(4) . 3_666 ?
C3 O1 Na1 138.15(8) . . ?
C3 O1 Na1 103.56(8) . 3_666 ?
Na1 O4 Na1 107.38(4) 2_545 4_665 ?
N3 O4 Na1 133.06(8) . 4_665 ?
N3 O4 Na1 118.93(8) . 2_545 ?
N4 O5 Na1 122.05(8) . 2_545 ?
N4 O6 Na1 136.66(9) . . ?
C2 N1 Na1 151.93(9) . 3_666 ?
C2 N1 C3 120.97(11) . . ?
C3 N1 Na1 82.91(7) . 3_666 ?
C1 N2 Na1 117.22(8) . 2_545 ?
C4 N2 Na1 123.11(8) . 2_545 ?
C4 N2 C1 118.71(11) . . ?
O4 N3 C1 118.26(10) . . ?
O3 N3 O4 123.46(11) . . ?
O3 N3 C1 118.28(11) . . ?
O5 N4 C4 118.29(11) . . ?
O6 N4 O5 122.91(11) . . ?
O6 N4 C4 118.80(11) . . ?
O2 C2 C1 119.24(11) . . ?
N1 C2 O2 120.32(11) . . ?
N1 C2 C1 120.44(11) . . ?
O1 C3 Na1 52.02(6) . 3_666 ?
O1 C3 N1 119.33(11) . . ?
O1 C3 C4 125.63(11) . . ?
N1 C3 Na1 68.94(7) . 3_666 ?
N1 C3 C4 115.04(11) . . ?
C4 C3 Na1 167.05(9) . 3_666 ?
N2 C1 N3 114.94(11) . . ?
N2 C1 C2 120.83(11) . . ?
C2 C1 N3 124.21(11) . . ?
N2 C4 N4 114.06(11) . . ?
N2 C4 C3 123.94(11) . . ?
C3 C4 N4 121.96(11) . . ?
O2 C5 H5A 109.5 . . ?
O2 C5 H5B 109.5 . . ?
O2 C5 H5C 109.5 . . ?
H5A C5 H5B 109.5 . . ?
H5A C5 H5C 109.5 . . ?
H5B C5 H5C 109.5 . . ?

loop_
_geom_bond_atom_site_label_1
_geom_bond_atom_site_label_2
_geom_bond_distance
_geom_bond_site_symmetry_2
_geom_bond_publ_flag
Na1 Na1 4.2052(11) 3_566 ?
Na1 Na1 3.5496(11) 3_666 ?
Na1 O1 2.3025(10) . ?
Na1 O1 2.3565(11) 3_666 ?
Na1 O4 2.7483(11) 4_566 ?
Na1 O4 2.4663(11) 2 ?
Na1 O5 2.5865(12) 2 ?
Na1 O6 2.6929(12) . ?
Na1 N1 2.7330(12) 3_666 ?
Na1 N2 2.5383(12) 2 ?
Na1 C3 2.9062(13) 3_666 ?
O2 C2 1.3279(15) . ?
O2 C5 1.4487(16) . ?
O1 C3 1.2359(15) . ?
O4 N3 1.2402(14) . ?
O5 N4 1.2314(15) . ?
O6 N4 1.2279(15) . ?
O3 N3 1.2231(15) . ?
N1 C2 1.3127(16) . ?
N1 C3 1.3815(16) . ?
N2 C1 1.3151(16) . ?
N2 C4 1.3072(16) . ?
N3 C1 1.4489(15) . ?
N4 C4 1.4595(16) . ?
C2 C1 1.4317(17) . ?
C3 C4 1.4507(17) . ?
C5 H5A 0.9800 . ?
C5 H5B 0.9800 . ?
C5 H5C 0.9800 . ?

loop_
_geom_torsion_atom_site_label_1
_geom_torsion_atom_site_label_2
_geom_torsion_atom_site_label_3
_geom_torsion_atom_site_label_4
_geom_torsion
_geom_torsion_site_symmetry_1
_geom_torsion_site_symmetry_2
_geom_torsion_site_symmetry_3
_geom_torsion_site_symmetry_4
_geom_torsion_publ_flag
Na1 O1 C3 Na1 121.15(13) . . . 3_666 ?
Na1 O1 C3 N1 137.10(11) . . . . ?
Na1 O1 C3 N1 15.95(13) 3_666 . . . ?
Na1 O1 C3 C4 -42.92(19) . . . . ?
Na1 O1 C3 C4 -164.08(10) 3_666 . . . ?
Na1 O4 N3 O3 150.67(11) 2_545 . . . ?
Na1 O4 N3 O3 -18.97(19) 4_665 . . . ?
Na1 O4 N3 C1 160.79(8) 4_665 . . . ?
Na1 O4 N3 C1 -29.57(14) 2_545 . . . ?
Na1 O5 N4 O6 170.14(10) 2_545 . . . ?
Na1 O5 N4 C4 -10.34(15) 2_545 . . . ?
Na1 O6 N4 O5 -171.61(10) . . . . ?
Na1 O6 N4 C4 8.86(19) . . . . ?
Na1 N1 C2 O2 33.7(2) 3_666 . . . ?
Na1 N1 C2 C1 -145.65(14) 3_666 . . . ?
Na1 N1 C3 O1 -13.42(11) 3_666 . . . ?
Na1 N1 C3 C4 166.60(10) 3_666 . . . ?
Na1 N2 C1 N3 13.35(14) 2_545 . . . ?
Na1 N2 C1 C2 -168.09(9) 2_545 . . . ?
Na1 N2 C4 N4 -12.83(15) 2_545 . . . ?
Na1 N2 C4 C3 169.41(9) 2_545 . . . ?
Na1 C3 C4 N2 102.6(4) 3_666 . . . ?
Na1 C3 C4 N4 -75.0(4) 3_666 . . . ?
O2 C2 C1 N2 179.36(11) . . . . ?
O2 C2 C1 N3 -2.22(19) . . . . ?
O1 C3 C4 N2 177.37(12) . . . . ?
O1 C3 C4 N4 -0.21(19) . . . . ?
O4 N3 C1 N2 10.02(17) . . . . ?
O4 N3 C1 C2 -168.48(11) . . . . ?
O5 N4 C4 N2 14.90(17) . . . . ?
O5 N4 C4 C3 -167.29(11) . . . . ?
O6 N4 C4 N2 -165.55(12) . . . . ?
O6 N4 C4 C3 12.25(18) . . . . ?
O3 N3 C1 N2 -170.20(12) . . . . ?
O3 N3 C1 C2 11.29(19) . . . . ?
N1 C2 C1 N2 -1.26(19) . . . . ?
N1 C2 C1 N3 177.16(11) . . . . ?
N1 C3 C4 N2 -2.66(18) . . . . ?
N1 C3 C4 N4 179.76(10) . . . . ?
C2 N1 C3 Na1 -164.23(12) . . . 3_666 ?
C2 N1 C3 O1 -177.66(11) . . . . ?
C2 N1 C3 C4 2.37(17) . . . . ?
C3 N1 C2 O2 178.76(11) . . . . ?
C3 N1 C2 C1 -0.61(18) . . . . ?
C1 N2 C4 N4 178.70(11) . . . . ?
C1 N2 C4 C3 0.95(19) . . . . ?
C4 N2 C1 N3 -177.51(11) . . . . ?
C4 N2 C1 C2 1.05(18) . . . . ?
C5 O2 C2 N1 3.23(17) . . . . ?
C5 O2 C2 C1 -177.39(11) . . . . ?
